data_7120142
loop_
_publ_author_name
'Lerayer, Emmanuel'
'Renaut, Patrice'
'Roger, Julien'
'Pirio, Nadine'
'Cattey, H\'el\`ene'
'Devillers, Charles H.'
'Lucas, Dominique'
'Hierso, Jean-Cyrille'

_publ_section_title
;
 A general diastereoselective synthesis of highly functionalized
 ferrocenyl ambiphiles enabled on a large scale by electrochemical
 purification
;
_journal_name_full 'Chem. Commun.'
_journal_paper_doi 10.1039/C7CC02469J
_journal_year 2017
_chemical_formula_moiety 'C41 H56 B Fe N'
_chemical_formula_sum 'C41 H56 B Fe N'
_chemical_formula_weight 629.52
_space_group_crystal_system triclinic
_space_group_IT_number 2
_space_group_name_Hall '-P 1'
_space_group_name_H-M_alt 'P -1'
_symmetry_space_group_name_Hall '-P 1'
_symmetry_space_group_name_H-M 'P -1'
_atom_sites_solution_hydrogens geom
_atom_sites_solution_primary direct
_audit_creation_date 2015-07-08
_audit_creation_method
;
Olex2 1.2
(compiled 2015.01.26 svn.r3150 for OlexSys, GUI svn.r4998)
;
_audit_update_record
;
2017-02-15 deposited with the CCDC.
2017-05-18 downloaded from the CCDC.
;
_cell_angle_alpha 94.806(2)
_cell_angle_beta 95.269(2)
_cell_angle_gamma 105.913(2)
_cell_formula_units_Z 2
_cell_length_a 9.4072(5)
_cell_length_b 10.3234(5)
_cell_length_c 18.7531(11)
_cell_measurement_reflns_used 9905
_cell_measurement_temperature 100
_cell_measurement_theta_max 27.44
_cell_measurement_theta_min 2.83
_cell_volume 1732.68(16)
_computing_cell_refinement 'SAINT (Bruker, V8.34A,2014)'
_computing_data_collection 'APEX2 (Bruker, 2014)'
_computing_data_reduction 'SAINT (Bruker, V8.34A,2014)'
_computing_molecular_graphics 'Olex2 (Dolomanov et al., 2009)'
_computing_publication_material 'Olex2 (Dolomanov et al., 2009)'
_computing_structure_refinement 'ShelXL (Sheldrick, 2015)'
_computing_structure_solution 'ShelXT (Sheldrick, 2015)'
_diffrn_ambient_temperature 100
_diffrn_detector CMOS
_diffrn_detector_area_resol_mean '1024 x 1024'
_diffrn_detector_type 'Photon 100'
_diffrn_measured_fraction_theta_full 0.999
_diffrn_measured_fraction_theta_max 0.997
_diffrn_measurement_device '\k-geometry diffractometer'
_diffrn_measurement_device_type 'Bruker D8 Venture triumph Mo'
_diffrn_measurement_method '\f and \w scans''
_diffrn_radiation_collimation '0.6 mm'
_diffrn_radiation_monochromator 'TRIUMPH curved crystal'
_diffrn_radiation_probe x-ray
_diffrn_radiation_type MoK\a
_diffrn_radiation_wavelength 0.71073
_diffrn_reflns_av_R_equivalents 0.0636
_diffrn_reflns_av_unetI/netI 0.0348
_diffrn_reflns_Laue_measured_fraction_full 0.999
_diffrn_reflns_Laue_measured_fraction_max 0.997
_diffrn_reflns_limit_h_max 12
_diffrn_reflns_limit_h_min -12
_diffrn_reflns_limit_k_max 13
_diffrn_reflns_limit_k_min -13
_diffrn_reflns_limit_l_max 24
_diffrn_reflns_limit_l_min -24
_diffrn_reflns_number 77266
_diffrn_reflns_point_group_measured_fraction_full 0.999
_diffrn_reflns_point_group_measured_fraction_max 0.997
_diffrn_reflns_theta_full 25.242
_diffrn_reflns_theta_max 27.556
_diffrn_reflns_theta_min 2.806
_diffrn_source 'X-ray tube'
_diffrn_source_target Mo
_diffrn_source_type 'Siemens KFF Mo 2K-90C'
_diffrn_standards_number 0
_exptl_absorpt_coefficient_mu 0.464
_exptl_absorpt_correction_T_max 0.7456
_exptl_absorpt_correction_T_min 0.7165
_exptl_absorpt_correction_type multi-scan
_exptl_absorpt_process_details
;
SADABS-2014/5 (Bruker,2014/5) was used for absorption correction.
wR2(int) was 0.0592 before and 0.0568 after correction.
The Ratio of minimum to maximum transmission is 0.9610.
The \l/2 correction factor is 0.00150.
;
_exptl_crystal_colour red
_exptl_crystal_colour_primary red
_exptl_crystal_density_diffrn 1.207
_exptl_crystal_description prism
_exptl_crystal_F_000 680
_exptl_crystal_size_max 0.3
_exptl_crystal_size_mid 0.2
_exptl_crystal_size_min 0.2
_refine_diff_density_max 0.727
_refine_diff_density_min -0.585
_refine_diff_density_rms 0.063
_refine_ls_extinction_method none
_refine_ls_goodness_of_fit_ref 1.019
_refine_ls_hydrogen_treatment constr
_refine_ls_matrix_type full
_refine_ls_number_parameters 409
_refine_ls_number_reflns 7994
_refine_ls_number_restraints 0
_refine_ls_restrained_S_all 1.019
_refine_ls_R_factor_all 0.0592
_refine_ls_R_factor_gt 0.0404
_refine_ls_shift/su_max 0.000
_refine_ls_shift/su_mean 0.000
_refine_ls_structure_factor_coef Fsqd
_refine_ls_weighting_details 'w=1/[\s^2^(Fo^2^)+(0.0377P)^2^+1.7365P] where P=(Fo^2^+2Fc^2^)/3'
_refine_ls_weighting_scheme calc
_refine_ls_wR_factor_gt 0.0875
_refine_ls_wR_factor_ref 0.0960
_reflns_Friedel_coverage 0.000
_reflns_number_gt 6503
_reflns_number_total 7994
_reflns_threshold_expression 'I > 2\s(I)'
_cod_data_source_file c7cc02469j2.cif
_cod_data_source_block 7b
_cod_database_code 7120142
_shelx_space_group_comment
;
The symmetry employed for this shelxl refinement is uniquely defined
by the following loop, which should always be used as a source of
symmetry information in preference to the above space-group names.
They are only intended as comments.
;
_shelx_estimated_absorpt_t_max 0.913
_shelx_estimated_absorpt_t_min 0.873
_olex2_refinement_description
;
1. Fixed Uiso
 At 1.2 times of:
  All C(H) groups, All C(H,H) groups
 At 1.5 times of:
  All C(H,H,H) groups
2.a Secondary CH2 refined with riding coordinates:
 C13(H13A,H13B), C14(H14A,H14B), C15(H15A,H15B), C11(H11A,H11B), C12(H12A,H12B)
2.b Aromatic/amide H refined with riding coordinates:
 C5(H5), C3(H3), C2(H2), C10(H10), C9(H9), C7(H7), C31(H31), C33(H33),
 C22(H22), C24(H24)
2.c Idealised Me refined as rotating group:
 C19(H19A,H19B,H19C), C18(H18A,H18B,H18C), C17(H17A,H17B,H17C), C35(H35A,H35B,
 H35C), C36(H36A,H36B,H36C), C37(H37A,H37B,H37C), C26(H26A,H26B,H26C), C27(H27A,
 H27B,H27C), C28(H28A,H28B,H28C), C40(H40A,H40B,H40C), C39(H39A,H39B,H39C),
 C41(H41A,H41B,H41C)
;
_shelx_shelxl_version_number 2014/7
_olex2_diffrn_ambient_temperature_device 'Oxford Cryosystems'
_olex2_exptl_crystal_mounting_method 'The crystal was mounted on a mylar loop oil'
_olex2_submission_special_instructions 'No special instructions were received'

loop_
_space_group_symop_operation_xyz
'x, y, z'
'-x, -y, -z'

loop_
_atom_site_label
_atom_site_type_symbol
_atom_site_fract_x
_atom_site_fract_y
_atom_site_fract_z
_atom_site_U_iso_or_equiv
_atom_site_adp_type
_atom_site_occupancy
_atom_site_site_symmetry_order
_atom_site_calc_flag
_atom_site_refinement_flags_posn
_atom_site_disorder_assembly
_atom_site_disorder_group
N N 0.34110(17) 0.12222(15) 0.53344(8) 0.0150(3) Uani 1 1 d . . .
Fe Fe 0.20327(3) 0.26344(2) 0.32890(2) 0.01086(7) Uani 1 1 d . . .
C13 C 0.3477(2) -0.08523(19) 0.57820(10) 0.0187(4) Uani 1 1 d . . .
H13A H 0.4377 -0.1147 0.5713 0.022 Uiso 1 1 calc R . .
H13B H 0.2674 -0.1641 0.5879 0.022 Uiso 1 1 calc R . .
C14 C 0.3812(2) 0.03004(19) 0.64037(10) 0.0195(4) Uani 1 1 d . . .
H14A H 0.3347 -0.0024 0.6833 0.023 Uiso 1 1 calc R . .
H14B H 0.4898 0.0691 0.6540 0.023 Uiso 1 1 calc R . .
C15 C 0.3123(2) 0.13305(19) 0.60889(10) 0.0204(4) Uani 1 1 d . . .
H15A H 0.2042 0.1096 0.6127 0.024 Uiso 1 1 calc R . .
H15B H 0.3607 0.2256 0.6334 0.024 Uiso 1 1 calc R . .
C11 C 0.2592(2) 0.19358(19) 0.48872(10) 0.0171(4) Uani 1 1 d . . .
H11A H 0.2776 0.2875 0.5116 0.021 Uiso 1 1 calc R . .
H11B H 0.1512 0.1480 0.4858 0.021 Uiso 1 1 calc R . .
C1 C 0.30434(19) 0.19722(18) 0.41382(9) 0.0146(4) Uani 1 1 d . . .
C5 C 0.40848(19) 0.30671(18) 0.38802(9) 0.0145(3) Uani 1 1 d . . .
H5 H 0.4608 0.3904 0.4156 0.017 Uiso 1 1 calc R . .
C4 C 0.42164(19) 0.27049(18) 0.31407(9) 0.0137(3) Uani 1 1 d . . .
C16 C 0.5299(2) 0.34974(19) 0.26698(10) 0.0165(4) Uani 1 1 d . . .
C19 C 0.5718(2) 0.5016(2) 0.29027(12) 0.0277(5) Uani 1 1 d . . .
H19A H 0.4834 0.5338 0.2827 0.042 Uiso 1 1 calc GR . .
H19B H 0.6478 0.5490 0.2617 0.042 Uiso 1 1 calc GR . .
H19C H 0.6112 0.5198 0.3415 0.042 Uiso 1 1 calc GR . .
C18 C 0.6720(2) 0.3039(2) 0.27553(11) 0.0228(4) Uani 1 1 d . . .
H18A H 0.7154 0.3226 0.3262 0.034 Uiso 1 1 calc GR . .
H18B H 0.7438 0.3534 0.2456 0.034 Uiso 1 1 calc GR . .
H18C H 0.6474 0.2064 0.2603 0.034 Uiso 1 1 calc GR . .
C17 C 0.4641(2) 0.3217(2) 0.18783(10) 0.0237(4) Uani 1 1 d . . .
H17A H 0.4453 0.2252 0.1714 0.036 Uiso 1 1 calc GR . .
H17B H 0.5344 0.3758 0.1588 0.036 Uiso 1 1 calc GR . .
H17C H 0.3703 0.3460 0.1825 0.036 Uiso 1 1 calc GR . .
C3 C 0.32513(19) 0.13679(18) 0.29482(10) 0.0142(3) Uani 1 1 d . . .
H3 H 0.3111 0.0858 0.2489 0.017 Uiso 1 1 calc R . .
C2 C 0.25314(19) 0.09182(18) 0.35551(9) 0.0148(4) Uani 1 1 d . . .
H2 H 0.1831 0.0063 0.3569 0.018 Uiso 1 1 calc R . .
C10 C -0.02433(18) 0.21150(17) 0.31150(9) 0.0126(3) Uani 1 1 d . . .
H10 H -0.0893 0.1238 0.3138 0.015 Uiso 1 1 calc R . .
C9 C 0.02843(18) 0.31389(18) 0.37025(9) 0.0134(3) Uani 1 1 d . . .
H9 H 0.0057 0.3059 0.4183 0.016 Uiso 1 1 calc R . .
C8 C 0.12178(19) 0.43164(18) 0.34543(9) 0.0141(3) Uani 1 1 d . . .
C7 C 0.13101(18) 0.39640(17) 0.27147(9) 0.0121(3) Uani 1 1 d . . .
H7 H 0.1910 0.4535 0.2420 0.014 Uiso 1 1 calc R . .
C6 C 0.03530(18) 0.26024(17) 0.24748(9) 0.0118(3) Uani 1 1 d . . .
C29 C 0.07782(19) 0.25974(17) 0.10639(9) 0.0124(3) Uani 1 1 d . . .
C30 C 0.09604(19) 0.39540(18) 0.09220(9) 0.0135(3) Uani 1 1 d . . .
C35 C 0.0189(2) 0.48911(18) 0.12884(10) 0.0161(4) Uani 1 1 d . . .
H35A H -0.0476 0.5145 0.0928 0.024 Uiso 1 1 calc GR . .
H35B H 0.0936 0.5708 0.1527 0.024 Uiso 1 1 calc GR . .
H35C H -0.0392 0.4425 0.1647 0.024 Uiso 1 1 calc GR . .
C31 C 0.1820(2) 0.44757(18) 0.03883(9) 0.0153(4) Uani 1 1 d . . .
H31 H 0.1932 0.5390 0.0302 0.018 Uiso 1 1 calc R . .
C32 C 0.2518(2) 0.37077(18) -0.00211(9) 0.0160(4) Uani 1 1 d . . .
C36 C 0.3411(2) 0.4298(2) -0.06069(11) 0.0226(4) Uani 1 1 d . . .
H36A H 0.2777 0.4067 -0.1071 0.034 Uiso 1 1 calc GR . .
H36B H 0.4258 0.3923 -0.0632 0.034 Uiso 1 1 calc GR . .
H36C H 0.3775 0.5286 -0.0497 0.034 Uiso 1 1 calc GR . .
C33 C 0.2326(2) 0.23678(18) 0.01110(9) 0.0158(4) Uani 1 1 d . . .
H33 H 0.2788 0.1820 -0.0165 0.019 Uiso 1 1 calc R . .
C34 C 0.14781(19) 0.18129(17) 0.06363(9) 0.0133(3) Uani 1 1 d . . .
C37 C 0.1369(2) 0.03596(18) 0.07605(10) 0.0172(4) Uani 1 1 d . . .
H37A H 0.1893 0.0343 0.1235 0.026 Uiso 1 1 calc GR . .
H37B H 0.1824 -0.0050 0.0386 0.026 Uiso 1 1 calc GR . .
H37C H 0.0320 -0.0154 0.0742 0.026 Uiso 1 1 calc GR . .
C20 C -0.15834(19) 0.07000(17) 0.15242(9) 0.0133(3) Uani 1 1 d . . .
C21 C -0.2845(2) 0.08714(18) 0.11103(9) 0.0148(4) Uani 1 1 d . . .
C26 C -0.2761(2) 0.20846(19) 0.06996(10) 0.0188(4) Uani 1 1 d . . .
H26A H -0.2554 0.2905 0.1041 0.028 Uiso 1 1 calc GR . .
H26B H -0.3712 0.1956 0.0402 0.028 Uiso 1 1 calc GR . .
H26C H -0.1963 0.2179 0.0390 0.028 Uiso 1 1 calc GR . .
C22 C -0.4240(2) -0.00667(19) 0.10899(10) 0.0175(4) Uani 1 1 d . . .
H22 H -0.5071 0.0076 0.0814 0.021 Uiso 1 1 calc R . .
C23 C -0.4452(2) -0.12013(19) 0.14594(10) 0.0195(4) Uani 1 1 d . . .
C27 C -0.5990(2) -0.2152(2) 0.14752(12) 0.0285(5) Uani 1 1 d . . .
H27A H -0.6380 -0.1915 0.1920 0.043 Uiso 1 1 calc GR . .
H27B H -0.5931 -0.3087 0.1458 0.043 Uiso 1 1 calc GR . .
H27C H -0.6653 -0.2068 0.1058 0.043 Uiso 1 1 calc GR . .
C24 C -0.3204(2) -0.14257(18) 0.18189(10) 0.0185(4) Uani 1 1 d . . .
H24 H -0.3314 -0.2225 0.2051 0.022 Uiso 1 1 calc R . .
C25 C -0.1790(2) -0.05167(18) 0.18519(9) 0.0150(4) Uani 1 1 d . . .
C28 C -0.0498(2) -0.09118(19) 0.22178(10) 0.0195(4) Uani 1 1 d . . .
H28A H -0.0225 -0.1570 0.1890 0.029 Uiso 1 1 calc GR . .
H28B H -0.0786 -0.1318 0.2656 0.029 Uiso 1 1 calc GR . .
H28C H 0.0354 -0.0104 0.2345 0.029 Uiso 1 1 calc GR . .
C38 C 0.1747(2) 0.57207(19) 0.38770(10) 0.0191(4) Uani 1 1 d . . .
C40 C 0.2463(5) 0.5691(3) 0.46242(17) 0.0809(14) Uani 1 1 d . A 1
H40A H 0.1800 0.4998 0.4862 0.121 Uiso 1 1 calc GR A 1
H40B H 0.2646 0.6580 0.4903 0.121 Uiso 1 1 calc GR A 1
H40C H 0.3410 0.5477 0.4594 0.121 Uiso 1 1 calc GR A 1
C39 C 0.2783(5) 0.6716(3) 0.3487(2) 0.1001(18) Uani 1 1 d . B 1
H39A H 0.3729 0.6490 0.3484 0.150 Uiso 1 1 calc GR B 1
H39B H 0.2964 0.7633 0.3732 0.150 Uiso 1 1 calc GR B 1
H39C H 0.2334 0.6676 0.2990 0.150 Uiso 1 1 calc GR B 1
C41 C 0.0378(3) 0.6209(3) 0.39414(18) 0.0545(8) Uani 1 1 d . C 1
H41A H -0.0101 0.6239 0.3459 0.082 Uiso 1 1 calc GR C 1
H41B H 0.0672 0.7118 0.4207 0.082 Uiso 1 1 calc GR C 1
H41C H -0.0322 0.5585 0.4200 0.082 Uiso 1 1 calc GR C 1
C12 C 0.2988(2) -0.02405(18) 0.51167(10) 0.0178(4) Uani 1 1 d . . .
H12A H 0.3501 -0.0451 0.4703 0.021 Uiso 1 1 calc R . .
H12B H 0.1899 -0.0598 0.4979 0.021 Uiso 1 1 calc R . .
B B -0.0103(2) 0.19355(19) 0.16846(10) 0.0120(4) Uani 1 1 d . . .

loop_
_atom_site_aniso_label
_atom_site_aniso_U_11
_atom_site_aniso_U_22
_atom_site_aniso_U_33
_atom_site_aniso_U_23
_atom_site_aniso_U_13
_atom_site_aniso_U_12
N 0.0181(8) 0.0154(7) 0.0117(7) 0.0021(6) 0.0025(6) 0.0044(6)
Fe 0.00908(12) 0.01310(13) 0.01028(12) 0.00126(9) 0.00135(9) 0.00292(9)
C13 0.0204(9) 0.0187(9) 0.0179(9) 0.0053(7) 0.0037(7) 0.0053(8)
C14 0.0225(10) 0.0191(9) 0.0145(9) 0.0042(7) 0.0013(7) 0.0017(8)
C15 0.0292(10) 0.0193(9) 0.0123(9) 0.0019(7) 0.0036(8) 0.0061(8)
C11 0.0188(9) 0.0196(9) 0.0152(9) 0.0038(7) 0.0042(7) 0.0078(8)
C1 0.0132(8) 0.0187(9) 0.0136(8) 0.0038(7) 0.0005(7) 0.0071(7)
C5 0.0115(8) 0.0177(9) 0.0146(8) 0.0005(7) -0.0010(7) 0.0060(7)
C4 0.0096(8) 0.0188(9) 0.0147(8) 0.0040(7) 0.0010(6) 0.0071(7)
C16 0.0125(8) 0.0223(9) 0.0170(9) 0.0064(7) 0.0044(7) 0.0067(7)
C19 0.0245(11) 0.0230(10) 0.0365(12) 0.0092(9) 0.0109(9) 0.0040(9)
C18 0.0154(9) 0.0332(11) 0.0243(10) 0.0116(9) 0.0072(8) 0.0104(8)
C17 0.0176(9) 0.0372(12) 0.0180(10) 0.0098(8) 0.0058(8) 0.0075(9)
C3 0.0129(8) 0.0175(9) 0.0144(8) 0.0014(7) 0.0022(7) 0.0077(7)
C2 0.0141(8) 0.0157(8) 0.0158(9) 0.0037(7) 0.0013(7) 0.0058(7)
C10 0.0085(8) 0.0141(8) 0.0148(8) 0.0018(7) 0.0017(6) 0.0026(7)
C9 0.0102(8) 0.0186(9) 0.0128(8) 0.0016(7) 0.0026(6) 0.0060(7)
C8 0.0111(8) 0.0160(9) 0.0153(9) -0.0012(7) -0.0001(7) 0.0056(7)
C7 0.0107(8) 0.0123(8) 0.0136(8) 0.0025(6) 0.0016(6) 0.0034(7)
C6 0.0092(8) 0.0141(8) 0.0130(8) 0.0024(7) 0.0018(6) 0.0043(7)
C29 0.0108(8) 0.0138(8) 0.0105(8) -0.0003(6) -0.0022(6) 0.0017(7)
C30 0.0128(8) 0.0147(8) 0.0116(8) 0.0006(7) -0.0010(6) 0.0029(7)
C35 0.0195(9) 0.0146(8) 0.0151(9) 0.0013(7) 0.0010(7) 0.0068(7)
C31 0.0165(9) 0.0144(8) 0.0137(8) 0.0026(7) -0.0003(7) 0.0024(7)
C32 0.0141(9) 0.0193(9) 0.0130(8) 0.0025(7) 0.0017(7) 0.0017(7)
C36 0.0258(10) 0.0245(10) 0.0191(10) 0.0057(8) 0.0097(8) 0.0065(8)
C33 0.0152(9) 0.0193(9) 0.0124(8) -0.0005(7) 0.0021(7) 0.0050(7)
C34 0.0126(8) 0.0144(8) 0.0105(8) -0.0016(6) -0.0018(6) 0.0019(7)
C37 0.0213(9) 0.0161(9) 0.0153(9) 0.0001(7) 0.0043(7) 0.0069(8)
C20 0.0149(8) 0.0139(8) 0.0101(8) -0.0018(6) 0.0028(6) 0.0029(7)
C21 0.0154(9) 0.0148(8) 0.0124(8) -0.0035(7) 0.0015(7) 0.0027(7)
C26 0.0158(9) 0.0193(9) 0.0201(9) 0.0015(7) -0.0022(7) 0.0045(7)
C22 0.0146(9) 0.0193(9) 0.0163(9) -0.0040(7) -0.0001(7) 0.0034(7)
C23 0.0172(9) 0.0188(9) 0.0168(9) -0.0058(7) 0.0041(7) -0.0028(7)
C27 0.0195(10) 0.0270(11) 0.0314(12) -0.0003(9) 0.0039(9) -0.0053(9)
C24 0.0246(10) 0.0141(8) 0.0135(9) -0.0008(7) 0.0052(7) -0.0005(7)
C25 0.0184(9) 0.0140(8) 0.0101(8) -0.0017(7) 0.0025(7) 0.0014(7)
C28 0.0226(10) 0.0150(9) 0.0194(9) 0.0024(7) 0.0008(8) 0.0029(8)
C38 0.0190(9) 0.0176(9) 0.0186(9) -0.0054(7) 0.0028(7) 0.0039(8)
C40 0.141(3) 0.0449(17) 0.0518(18) -0.0362(14) -0.063(2) 0.054(2)
C39 0.132(3) 0.0268(15) 0.112(3) -0.0379(17) 0.101(3) -0.0402(18)
C41 0.0332(14) 0.0322(13) 0.093(2) -0.0324(14) -0.0082(14) 0.0167(11)
C12 0.0210(9) 0.0175(9) 0.0147(9) 0.0020(7) 0.0026(7) 0.0051(8)
B 0.0124(9) 0.0117(9) 0.0133(9) 0.0012(7) 0.0003(7) 0.0062(7)

loop_
_atom_type_symbol
_atom_type_description
_atom_type_scat_dispersion_real
_atom_type_scat_dispersion_imag
_atom_type_scat_source
C C 0.0033 0.0016 'International Tables Vol C Tables 4.2.6.8 and 6.1.1.4'
H H 0.0000 0.0000 'International Tables Vol C Tables 4.2.6.8 and 6.1.1.4'
B B 0.0013 0.0007 'International Tables Vol C Tables 4.2.6.8 and 6.1.1.4'
Fe Fe 0.3463 0.8444 'International Tables Vol C Tables 4.2.6.8 and 6.1.1.4'
N N 0.0061 0.0033 'International Tables Vol C Tables 4.2.6.8 and 6.1.1.4'

loop_
_geom_angle_atom_site_label_1
_geom_angle_atom_site_label_2
_geom_angle_atom_site_label_3
_geom_angle
C11 N C15 112.44(14)
C11 N C12 113.19(14)
C12 N C15 103.87(14)
C1 Fe C5 40.88(7)
C1 Fe C4 68.96(7)
C1 Fe C3 68.42(7)
C1 Fe C2 40.82(7)
C1 Fe C10 119.46(7)
C1 Fe C9 103.54(7)
C1 Fe C8 120.16(7)
C1 Fe C6 156.94(7)
C5 Fe C4 40.53(7)
C5 Fe C3 67.56(7)
C5 Fe C9 121.57(7)
C5 Fe C8 108.12(7)
C5 Fe C6 161.46(7)
C4 Fe C8 125.62(7)
C4 Fe C6 125.47(7)
C3 Fe C4 40.23(7)
C3 Fe C8 162.65(7)
C3 Fe C6 109.71(7)
C2 Fe C5 68.17(7)
C2 Fe C4 68.49(7)
C2 Fe C3 40.61(7)
C2 Fe C10 105.29(7)
C2 Fe C9 119.09(7)
C2 Fe C8 155.26(7)
C2 Fe C6 122.62(7)
C10 Fe C5 156.50(7)
C10 Fe C4 160.12(7)
C10 Fe C3 123.03(7)
C10 Fe C9 40.29(7)
C10 Fe C8 67.86(7)
C10 Fe C6 40.83(7)
C9 Fe C4 159.39(7)
C9 Fe C3 156.51(7)
C9 Fe C8 40.39(7)
C9 Fe C6 68.64(7)
C7 Fe C1 157.59(7)
C7 Fe C5 124.54(7)
C7 Fe C4 111.24(7)
C7 Fe C3 127.18(7)
C7 Fe C2 161.47(7)
C7 Fe C10 68.37(7)
C7 Fe C9 68.08(7)
C7 Fe C8 40.25(7)
C7 Fe C6 41.33(7)
C6 Fe C8 68.69(7)
H13A C13 H13B 108.9
C14 C13 H13A 110.8
C14 C13 H13B 110.8
C12 C13 H13A 110.8
C12 C13 H13B 110.8
C12 C13 C14 104.83(15)
C13 C14 H14A 111.1
C13 C14 H14B 111.1
H14A C14 H14B 109.1
C15 C14 C13 103.18(15)
C15 C14 H14A 111.1
C15 C14 H14B 111.1
N C15 C14 102.78(15)
N C15 H15A 111.2
N C15 H15B 111.2
C14 C15 H15A 111.2
C14 C15 H15B 111.2
H15A C15 H15B 109.1
N C11 H11A 109.2
N C11 H11B 109.2
N C11 C1 112.00(14)
H11A C11 H11B 107.9
C1 C11 H11A 109.2
C1 C11 H11B 109.2
C11 C1 Fe 126.20(12)
C5 C1 Fe 69.91(10)
C5 C1 C11 126.39(16)
C2 C1 Fe 69.59(10)
C2 C1 C11 126.62(16)
C2 C1 C5 106.99(15)
Fe C5 H5 126.2
C1 C5 Fe 69.21(10)
C1 C5 H5 125.3
C1 C5 C4 109.36(16)
C4 C5 Fe 70.85(10)
C4 C5 H5 125.3
C5 C4 Fe 68.63(10)
C5 C4 C16 127.59(16)
C16 C4 Fe 132.37(12)
C3 C4 Fe 69.15(10)
C3 C4 C5 106.38(15)
C3 C4 C16 125.65(16)
C4 C16 C19 111.48(15)
C4 C16 C18 107.75(14)
C4 C16 C17 110.96(15)
C19 C16 C18 108.27(16)
C19 C16 C17 109.21(16)
C17 C16 C18 109.09(16)
C16 C19 H19A 109.5
C16 C19 H19B 109.5
C16 C19 H19C 109.5
H19A C19 H19B 109.5
H19A C19 H19C 109.5
H19B C19 H19C 109.5
C16 C18 H18A 109.5
C16 C18 H18B 109.5
C16 C18 H18C 109.5
H18A C18 H18B 109.5
H18A C18 H18C 109.5
H18B C18 H18C 109.5
C16 C17 H17A 109.5
C16 C17 H17B 109.5
C16 C17 H17C 109.5
H17A C17 H17B 109.5
H17A C17 H17C 109.5
H17B C17 H17C 109.5
Fe C3 H3 126.5
C4 C3 Fe 70.62(10)
C4 C3 H3 125.5
C2 C3 Fe 68.97(10)
C2 C3 C4 109.08(16)
C2 C3 H3 125.5
Fe C2 H2 125.7
C1 C2 Fe 69.58(10)
C1 C2 H2 125.9
C3 C2 Fe 70.43(10)
C3 C2 C1 108.19(16)
C3 C2 H2 125.9
Fe C10 H10 125.4
C9 C10 Fe 70.07(10)
C9 C10 H10 125.2
C9 C10 C6 109.67(15)
C6 C10 Fe 71.00(9)
C6 C10 H10 125.2
Fe C9 H9 125.0
C10 C9 Fe 69.64(9)
C10 C9 H9 125.6
C10 C9 C8 108.74(15)
C8 C9 Fe 71.33(10)
C8 C9 H9 125.6
C9 C8 Fe 68.28(9)
C9 C8 C38 124.96(16)
C7 C8 Fe 67.57(9)
C7 C8 C9 106.59(15)
C7 C8 C38 127.57(16)
C38 C8 Fe 137.20(13)
Fe C7 H7 123.2
C8 C7 Fe 72.18(10)
C8 C7 H7 124.9
C8 C7 C6 110.18(15)
C6 C7 Fe 71.29(9)
C6 C7 H7 124.9
C10 C6 Fe 68.16(9)
C10 C6 C7 104.65(14)
C10 C6 B 128.10(15)
C7 C6 Fe 67.38(9)
C7 C6 B 126.60(15)
B C6 Fe 135.16(12)
C30 C29 C34 117.23(16)
C30 C29 B 123.88(15)
C34 C29 B 118.85(15)
C29 C30 C35 123.80(16)
C31 C30 C29 120.06(16)
C31 C30 C35 116.03(15)
C30 C35 H35A 109.5
C30 C35 H35B 109.5
C30 C35 H35C 109.5
H35A C35 H35B 109.5
H35A C35 H35C 109.5
H35B C35 H35C 109.5
C30 C31 H31 118.8
C32 C31 C30 122.38(17)
C32 C31 H31 118.8
C31 C32 C36 120.89(16)
C31 C32 C33 117.73(16)
C33 C32 C36 121.35(16)
C32 C36 H36A 109.5
C32 C36 H36B 109.5
C32 C36 H36C 109.5
H36A C36 H36B 109.5
H36A C36 H36C 109.5
H36B C36 H36C 109.5
C32 C33 H33 119.2
C34 C33 C32 121.54(16)
C34 C33 H33 119.2
C29 C34 C37 120.87(15)
C33 C34 C29 121.05(16)
C33 C34 C37 118.04(15)
C34 C37 H37A 109.5
C34 C37 H37B 109.5
C34 C37 H37C 109.5
H37A C37 H37B 109.5
H37A C37 H37C 109.5
H37B C37 H37C 109.5
C21 C20 B 119.20(15)
C25 C20 C21 116.76(16)
C25 C20 B 123.49(15)
C20 C21 C26 122.23(16)
C22 C21 C20 120.47(17)
C22 C21 C26 117.26(16)
C21 C26 H26A 109.5
C21 C26 H26B 109.5
C21 C26 H26C 109.5
H26A C26 H26B 109.5
H26A C26 H26C 109.5
H26B C26 H26C 109.5
C21 C22 H22 118.9
C23 C22 C21 122.14(17)
C23 C22 H22 118.9
C22 C23 C27 121.35(18)
C24 C23 C22 117.46(17)
C24 C23 C27 121.19(18)
C23 C27 H27A 109.5
C23 C27 H27B 109.5
C23 C27 H27C 109.5
H27A C27 H27B 109.5
H27A C27 H27C 109.5
H27B C27 H27C 109.5
C23 C24 H24 118.9
C23 C24 C25 122.16(17)
C25 C24 H24 118.9
C20 C25 C28 121.90(16)
C24 C25 C20 120.62(17)
C24 C25 C28 117.42(16)
C25 C28 H28A 109.5
C25 C28 H28B 109.5
C25 C28 H28C 109.5
H28A C28 H28B 109.5
H28A C28 H28C 109.5
H28B C28 H28C 109.5
C40 C38 C8 111.97(17)
C40 C38 C41 108.3(2)
C39 C38 C8 111.88(17)
C39 C38 C40 110.3(3)
C39 C38 C41 107.2(3)
C41 C38 C8 106.84(16)
C38 C40 H40A 109.5
C38 C40 H40B 109.5
C38 C40 H40C 109.5
H40A C40 H40B 109.5
H40A C40 H40C 109.5
H40B C40 H40C 109.5
C38 C39 H39A 109.5
C38 C39 H39B 109.5
C38 C39 H39C 109.5
H39A C39 H39B 109.5
H39A C39 H39C 109.5
H39B C39 H39C 109.5
C38 C41 H41A 109.5
C38 C41 H41B 109.5
C38 C41 H41C 109.5
H41A C41 H41B 109.5
H41A C41 H41C 109.5
H41B C41 H41C 109.5
N C12 C13 105.01(14)
N C12 H12A 110.7
N C12 H12B 110.7
C13 C12 H12A 110.7
C13 C12 H12B 110.7
H12A C12 H12B 108.8
C6 B C29 119.81(15)
C6 B C20 117.22(15)
C29 B C20 122.53(15)

loop_
_geom_bond_atom_site_label_1
_geom_bond_atom_site_label_2
_geom_bond_distance
N C15 1.466(2)
N C11 1.461(2)
N C12 1.464(2)
Fe C1 2.0416(17)
Fe C5 2.0510(17)
Fe C4 2.0806(17)
Fe C3 2.0611(17)
Fe C2 2.0418(17)
Fe C10 2.0473(17)
Fe C9 2.0528(17)
Fe C8 2.0934(17)
Fe C7 2.0325(17)
Fe C6 2.0854(17)
C13 H13A 0.9900
C13 H13B 0.9900
C13 C14 1.539(3)
C13 C12 1.534(2)
C14 H14A 0.9900
C14 H14B 0.9900
C14 C15 1.521(3)
C15 H15A 0.9900
C15 H15B 0.9900
C11 H11A 0.9900
C11 H11B 0.9900
C11 C1 1.505(2)
C1 C5 1.429(3)
C1 C2 1.424(3)
C5 H5 0.9500
C5 C4 1.431(2)
C4 C16 1.522(2)
C4 C3 1.424(3)
C16 C19 1.523(3)
C16 C18 1.535(2)
C16 C17 1.527(3)
C19 H19A 0.9800
C19 H19B 0.9800
C19 H19C 0.9800
C18 H18A 0.9800
C18 H18B 0.9800
C18 H18C 0.9800
C17 H17A 0.9800
C17 H17B 0.9800
C17 H17C 0.9800
C3 H3 0.9500
C3 C2 1.424(2)
C2 H2 0.9500
C10 H10 0.9500
C10 C9 1.412(2)
C10 C6 1.442(2)
C9 H9 0.9500
C9 C8 1.432(2)
C8 C7 1.421(2)
C8 C38 1.522(2)
C7 H7 0.9500
C7 C6 1.454(2)
C6 B 1.551(3)
C29 C30 1.414(2)
C29 C34 1.419(2)
C29 B 1.584(3)
C30 C35 1.517(2)
C30 C31 1.395(2)
C35 H35A 0.9800
C35 H35B 0.9800
C35 H35C 0.9800
C31 H31 0.9500
C31 C32 1.387(3)
C32 C36 1.511(2)
C32 C33 1.391(3)
C36 H36A 0.9800
C36 H36B 0.9800
C36 H36C 0.9800
C33 H33 0.9500
C33 C34 1.387(2)
C34 C37 1.515(2)
C37 H37A 0.9800
C37 H37B 0.9800
C37 H37C 0.9800
C20 C21 1.418(2)
C20 C25 1.418(2)
C20 B 1.594(3)
C21 C26 1.512(2)
C21 C22 1.396(3)
C26 H26A 0.9800
C26 H26B 0.9800
C26 H26C 0.9800
C22 H22 0.9500
C22 C23 1.388(3)
C23 C27 1.513(3)
C23 C24 1.385(3)
C27 H27A 0.9800
C27 H27B 0.9800
C27 H27C 0.9800
C24 H24 0.9500
C24 C25 1.394(3)
C25 C28 1.510(3)
C28 H28A 0.9800
C28 H28B 0.9800
C28 H28C 0.9800
C38 C40 1.505(3)
C38 C39 1.500(3)
C38 C41 1.517(3)
C40 H40A 0.9800
C40 H40B 0.9800
C40 H40C 0.9800
C39 H39A 0.9800
C39 H39B 0.9800
C39 H39C 0.9800
C41 H41A 0.9800
C41 H41B 0.9800
C41 H41C 0.9800
C12 H12A 0.9900
C12 H12B 0.9900

loop_
_geom_torsion_atom_site_label_1
_geom_torsion_atom_site_label_2
_geom_torsion_atom_site_label_3
_geom_torsion_atom_site_label_4
_geom_torsion
N C11 C1 Fe 171.61(12)
N C11 C1 C5 -97.8(2)
N C11 C1 C2 81.3(2)
Fe C1 C5 C4 -59.64(12)
Fe C1 C2 C3 60.10(12)
Fe C5 C4 C16 127.73(17)
Fe C5 C4 C3 -59.11(11)
Fe C4 C16 C19 65.3(2)
Fe C4 C16 C18 -176.03(14)
Fe C4 C16 C17 -56.7(2)
Fe C4 C3 C2 -58.38(12)
Fe C3 C2 C1 -59.57(12)
Fe C10 C9 C8 60.89(12)
Fe C10 C6 C7 -57.79(11)
Fe C10 C6 B 131.04(17)
Fe C9 C8 C7 56.82(11)
Fe C9 C8 C38 -133.25(17)
Fe C8 C7 C6 61.50(12)
Fe C8 C38 C40 -43.0(3)
Fe C8 C38 C39 81.4(3)
Fe C8 C38 C41 -161.5(2)
Fe C7 C6 C10 58.31(11)
Fe C7 C6 B -130.35(16)
Fe C6 B C29 -79.1(2)
Fe C6 B C20 108.34(18)
C13 C14 C15 N -36.32(18)
C14 C13 C12 N 13.58(19)
C15 N C11 C1 172.63(15)
C15 N C12 C13 -37.05(18)
C11 N C15 C14 168.85(15)
C11 N C12 C13 -159.29(15)
C11 C1 C5 Fe -120.78(17)
C11 C1 C5 C4 179.58(16)
C11 C1 C2 Fe 120.57(17)
C11 C1 C2 C3 -179.33(16)
C1 C5 C4 Fe 58.64(12)
C1 C5 C4 C16 -173.62(16)
C1 C5 C4 C3 -0.47(19)
C5 C1 C2 Fe -60.21(11)
C5 C1 C2 C3 -0.11(19)
C5 C4 C16 C19 -29.3(2)
C5 C4 C16 C18 89.4(2)
C5 C4 C16 C17 -151.23(17)
C5 C4 C3 Fe 58.77(11)
C5 C4 C3 C2 0.39(19)
C4 C3 C2 Fe 59.39(12)
C4 C3 C2 C1 -0.18(19)
C16 C4 C3 Fe -127.90(17)
C16 C4 C3 C2 173.72(15)
C3 C4 C16 C19 158.83(17)
C3 C4 C16 C18 -82.5(2)
C3 C4 C16 C17 36.9(2)
C2 C1 C5 Fe 60.01(11)
C2 C1 C5 C4 0.36(19)
C10 C9 C8 Fe -59.84(12)
C10 C9 C8 C7 -3.02(19)
C10 C9 C8 C38 166.91(16)
C10 C6 B C29 -175.84(16)
C10 C6 B C20 11.6(2)
C9 C10 C6 Fe 59.60(12)
C9 C10 C6 C7 1.81(18)
C9 C10 C6 B -169.36(16)
C9 C8 C7 Fe -57.27(11)
C9 C8 C7 C6 4.23(19)
C9 C8 C38 C40 52.2(3)
C9 C8 C38 C39 176.6(3)
C9 C8 C38 C41 -66.3(3)
C8 C7 C6 Fe -62.05(12)
C8 C7 C6 C10 -3.75(18)
C8 C7 C6 B 167.60(15)
C7 C8 C38 C40 -140.0(3)
C7 C8 C38 C39 -15.6(3)
C7 C8 C38 C41 101.5(2)
C7 C6 B C29 14.8(3)
C7 C6 B C20 -157.79(16)
C6 C10 C9 Fe -60.17(12)
C6 C10 C9 C8 0.72(19)
C29 C30 C31 C32 0.2(3)
C30 C29 C34 C33 1.1(2)
C30 C29 C34 C37 178.74(15)
C30 C29 B C6 -56.0(2)
C30 C29 B C20 116.18(19)
C30 C31 C32 C36 178.54(17)
C30 C31 C32 C33 0.6(3)
C35 C30 C31 C32 -176.13(16)
C31 C32 C33 C34 -0.5(3)
C32 C33 C34 C29 -0.4(3)
C32 C33 C34 C37 -178.08(16)
C36 C32 C33 C34 -178.43(17)
C34 C29 C30 C35 175.00(16)
C34 C29 C30 C31 -1.0(2)
C34 C29 B C6 121.61(17)
C34 C29 B C20 -66.2(2)
C20 C21 C22 C23 -0.8(3)
C21 C20 C25 C24 -5.9(2)
C21 C20 C25 C28 171.32(16)
C21 C20 B C6 111.59(18)
C21 C20 B C29 -60.8(2)
C21 C22 C23 C27 175.48(17)
C21 C22 C23 C24 -4.0(3)
C26 C21 C22 C23 -178.60(16)
C22 C23 C24 C25 3.8(3)
C23 C24 C25 C20 1.1(3)
C23 C24 C25 C28 -176.16(17)
C27 C23 C24 C25 -175.63(17)
C25 C20 C21 C26 -176.66(16)
C25 C20 C21 C22 5.7(2)
C25 C20 B C6 -59.6(2)
C25 C20 B C29 127.99(18)
C38 C8 C7 Fe 133.15(18)
C38 C8 C7 C6 -165.35(16)
C12 N C15 C14 46.11(18)
C12 N C11 C1 -70.04(19)
C12 C13 C14 C15 13.78(19)
B C29 C30 C35 -7.3(3)
B C29 C30 C31 176.63(16)
B C29 C34 C33 -176.65(15)
B C29 C34 C37 1.0(2)
B C20 C21 C26 11.5(2)
B C20 C21 C22 -166.09(16)
B C20 C25 C24 165.55(16)
B C20 C25 C28 -17.3(3)
